data_1575767
loop_
_publ_author_name
'Glok, Eduard'
'Werner, Luis'
'Radius, Udo'

_publ_section_title
;
 N-Heterocyclic silylene complexes of nickel(0).
;
_journal_issue 39
_journal_name_full 'Dalton transactions (Cambridge, England : 2003)'
_journal_page_first 14846
_journal_page_last 14861
_journal_paper_doi 10.1039/d5dt01887k
_journal_volume 54
_journal_year 2025
_chemical_formula_moiety 'C45 H48 N4 Ni3 O5 Si2'
_chemical_formula_sum 'C45 H48 N4 Ni3 O5 Si2'
_chemical_formula_weight 957.18
_space_group_crystal_system triclinic
_space_group_IT_number 2
_space_group_name_Hall '-P 1'
_space_group_name_H-M_alt 'P -1'
_atom_sites_solution_hydrogens geom
_atom_sites_solution_primary dual
_atom_sites_solution_secondary difmap
_audit_creation_method SHELXL-2018/3
_audit_update_record
;
2025-08-07 deposited with the CCDC.	2025-09-12 downloaded from the CCDC.
;
_cell_angle_alpha 91.846(2)
_cell_angle_beta 108.990(2)
_cell_angle_gamma 110.077(2)
_cell_formula_units_Z 2
_cell_length_a 11.3997(3)
_cell_length_b 13.6548(3)
_cell_length_c 16.3338(4)
_cell_measurement_reflns_used 15322
_cell_measurement_temperature 100(2)
_cell_measurement_theta_max 71.9110
_cell_measurement_theta_min 2.8970
_cell_volume 2228.21(11)
_computing_cell_refinement 'CrysAlisPro 1.171.40.53 (Rigaku OD, 2019)'
_computing_data_collection 'CrysAlisPro 1.171.40.53 (Rigaku OD, 2019)'
_computing_data_reduction 'CrysAlisPro 1.171.40.53 (Rigaku OD, 2019)'
_computing_molecular_graphics 'ShelXLe (Huebschle et all, 2011)'
_computing_publication_material 'SHELXL-2014/6 (Sheldrick, 2014)'
_computing_structure_refinement 'SHELXL-2018/3 (Sheldrick, 2018)'
_computing_structure_solution 'SHELXT 2014/5 (Sheldrick, 2014)'
_diffrn_ambient_temperature 100(2)
_diffrn_detector_area_resol_mean 10.000
_diffrn_measured_fraction_theta_full 0.989
_diffrn_measured_fraction_theta_max 0.974
_diffrn_measurement_device_type 'XtaLAB Synergy R, HyPix-Arc 150'
_diffrn_measurement_method w-scans
_diffrn_radiation_type CuK\a
_diffrn_radiation_wavelength 1.54184
_diffrn_reflns_av_R_equivalents 0.0326
_diffrn_reflns_av_unetI/netI 0.0290
_diffrn_reflns_Laue_measured_fraction_full 0.989
_diffrn_reflns_Laue_measured_fraction_max 0.974
_diffrn_reflns_limit_h_max 14
_diffrn_reflns_limit_h_min -14
_diffrn_reflns_limit_k_max 16
_diffrn_reflns_limit_k_min -17
_diffrn_reflns_limit_l_max 20
_diffrn_reflns_limit_l_min -18
_diffrn_reflns_number 46281
_diffrn_reflns_point_group_measured_fraction_full 0.989
_diffrn_reflns_point_group_measured_fraction_max 0.974
_diffrn_reflns_theta_full 72.000
_diffrn_reflns_theta_max 75.351
_diffrn_reflns_theta_min 2.899
_diffrn_source 'Rotating-anode X-ray tube'
_exptl_absorpt_coefficient_mu 2.379
_exptl_absorpt_correction_T_max 1.00000
_exptl_absorpt_correction_T_min 0.42724
_exptl_absorpt_correction_type multi-scan
_exptl_absorpt_process_details
;
CrysAlisPro 1.171.42.72a (Rigaku Oxford Diffraction, 2022)
Empirical absorption correction using spherical harmonics,
implemented in SCALE3 ABSPACK scaling algorithm.
;
_exptl_crystal_colour red
_exptl_crystal_density_diffrn 1.427
_exptl_crystal_description block
_exptl_crystal_F_000 996
_exptl_crystal_size_max 0.130
_exptl_crystal_size_mid 0.040
_exptl_crystal_size_min 0.040
_refine_diff_density_max 1.685
_refine_diff_density_min -1.331
_refine_diff_density_rms 0.094
_refine_ls_extinction_method none
_refine_ls_goodness_of_fit_ref 1.033
_refine_ls_hydrogen_treatment constr
_refine_ls_matrix_type full
_refine_ls_number_parameters 544
_refine_ls_number_reflns 8986
_refine_ls_number_restraints 1
_refine_ls_restrained_S_all 1.035
_refine_ls_R_factor_all 0.0845
_refine_ls_R_factor_gt 0.0688
_refine_ls_shift/su_max 0.000
_refine_ls_shift/su_mean 0.000
_refine_ls_structure_factor_coef Fsqd
_refine_ls_weighting_details 'w=1/[\s^2^(Fo^2^)+(0.1064P)^2^+4.9369P] where P=(Fo^2^+2Fc^2^)/3'
_refine_ls_weighting_scheme calc
_refine_ls_wR_factor_gt 0.1891
_refine_ls_wR_factor_ref 0.2018
_reflns_Friedel_coverage 0.000
_reflns_number_gt 7157
_reflns_number_total 8986
_reflns_threshold_expression 'I > 2\s(I)'
_cod_data_source_file d5dt01887k2.cif
_cod_data_source_block compound_10
_cod_depositor_comments 'Adding full bibliography for 1575761--1575772.cif.'
_cod_original_cell_volume 2228.21(10)
_cod_database_code 1575767
_shelx_shelxl_version_number 2018/3
_shelx_space_group_comment
;
The symmetry employed for this shelxl refinement is uniquely defined
by the following loop, which should always be used as a source of
symmetry information in preference to the above space-group names.
They are only intended as comments.
;
_shelx_estimated_absorpt_t_min 0.747
_shelx_estimated_absorpt_t_max 0.911

loop_
_space_group_symop_operation_xyz
'x, y, z'
'-x, -y, -z'

loop_
_atom_site_label
_atom_site_type_symbol
_atom_site_fract_x
_atom_site_fract_y
_atom_site_fract_z
_atom_site_U_iso_or_equiv
_atom_site_adp_type
_atom_site_occupancy
_atom_site_site_symmetry_order
_atom_site_calc_flag
_atom_site_refinement_flags_posn
_atom_site_refinement_flags_adp
_atom_site_refinement_flags_occupancy
_atom_site_disorder_assembly
_atom_site_disorder_group
Si1_1 Si 0.63565(10) 0.28065(8) 0.80163(8) 0.0356(3) Uani 1 1 d . . . . .
N2_1 N 0.7807(3) 0.3841(3) 0.8663(3) 0.0425(8) Uani 1 1 d . . . . .
C3_1 C 0.8879(5) 0.3526(4) 0.9007(4) 0.0609(15) Uani 1 1 d . . . . .
H01S_1 H 0.974113 0.398694 0.938998 0.073 Uiso 1 1 calc R U . . .
C4_1 C 0.8563(5) 0.2495(4) 0.8738(4) 0.0618(16) Uani 1 1 d . . . . .
H01T_1 H 0.918971 0.215822 0.890349 0.074 Uiso 1 1 calc R U . . .
N5_1 N 0.7236(4) 0.1970(3) 0.8195(3) 0.0473(9) Uani 1 1 d . . . . .
C6_1 C 0.6822(4) 0.0881(3) 0.7831(3) 0.0474(11) Uani 1 1 d . . . . .
C7_1 C 0.6298(6) 0.0084(4) 0.8252(4) 0.0605(14) Uani 1 1 d . . . . .
C8_1 C 0.5996(6) -0.0973(4) 0.7882(4) 0.0631(15) Uani 1 1 d . . . . .
H8_1 H 0.564259 -0.154130 0.816211 0.076 Uiso 1 1 calc R U . . .
C9_1 C 0.6209(5) -0.1180(4) 0.7130(4) 0.0603(14) Uani 1 1 d . . . . .
C10_1 C 0.6724(5) -0.0371(5) 0.6723(4) 0.0639(15) Uani 1 1 d . . . . .
H01X_1 H 0.686880 -0.052605 0.620108 0.077 Uiso 1 1 calc R U . . .
C11_1 C 0.7043(5) 0.0675(4) 0.7054(4) 0.0581(14) Uani 1 1 d . . . . .
C12_1 C 0.6057(10) 0.0289(5) 0.9068(4) 0.102(3) Uani 1 1 d . . . . .
H014_1 H 0.523710 0.043706 0.892327 0.152 Uiso 1 1 calc R U . . .
H015_1 H 0.681505 0.089821 0.945975 0.152 Uiso 1 1 calc R U . . .
H016_1 H 0.596049 -0.033399 0.936128 0.152 Uiso 1 1 calc R U . . .
C13_1 C 0.7678(7) 0.1545(5) 0.6600(6) 0.085(2) Uani 1 1 d . . . . .
H011_1 H 0.733894 0.128933 0.596863 0.127 Uiso 1 1 calc R U . . .
H012_1 H 0.865159 0.174975 0.683683 0.127 Uiso 1 1 calc R U . . .
H013_1 H 0.745359 0.215866 0.670200 0.127 Uiso 1 1 calc R U . . .
C14_1 C 0.5896(7) -0.2329(5) 0.6762(5) 0.080(2) Uani 1 1 d . . . . .
H01Y_1 H 0.492762 -0.272548 0.655561 0.121 Uiso 1 1 calc R U . . .
H01Z_1 H 0.634891 -0.265503 0.722387 0.121 Uiso 1 1 calc R U . . .
H010_1 H 0.621088 -0.233880 0.627162 0.121 Uiso 1 1 calc R U . . .
C15_1 C 0.7987(4) 0.4924(3) 0.8858(3) 0.0367(9) Uani 1 1 d . . . . .
C16_1 C 0.8398(4) 0.5631(3) 0.8305(3) 0.0376(9) Uani 1 1 d . . . . .
C17_1 C 0.8548(4) 0.6671(3) 0.8493(3) 0.0382(9) Uani 1 1 d . . . . .
H17_1 H 0.881254 0.715233 0.812064 0.046 Uiso 1 1 calc R U . . .
C18_1 C 0.8323(4) 0.7033(3) 0.9212(3) 0.0377(9) Uani 1 1 d . . . . .
C19_1 C 0.7949(4) 0.6324(3) 0.9749(3) 0.0394(9) Uani 1 1 d . . . . .
H19_1 H 0.779816 0.656278 1.024423 0.047 Uiso 1 1 calc R U . . .
C20_1 C 0.7785(4) 0.5271(3) 0.9589(3) 0.0398(9) Uani 1 1 d . . . . .
C21_1 C 0.8686(5) 0.5268(4) 0.7539(3) 0.0499(11) Uani 1 1 d . . . . .
H01D_1 H 0.787825 0.470538 0.713334 0.075 Uiso 1 1 calc R U . . .
H01E_1 H 0.940595 0.499776 0.774934 0.075 Uiso 1 1 calc R U . . .
H01F_1 H 0.896082 0.586295 0.723330 0.075 Uiso 1 1 calc R U . . .
C22_1 C 0.8522(5) 0.8175(4) 0.9411(3) 0.0502(11) Uani 1 1 d . . . . .
H01A_1 H 0.830669 0.845802 0.886089 0.075 Uiso 1 1 calc R U . . .
H01B_1 H 0.945571 0.857840 0.978230 0.075 Uiso 1 1 calc R U . . .
H01C_1 H 0.793314 0.823105 0.971768 0.075 Uiso 1 1 calc R U . . .
C23_1 C 0.7469(6) 0.4535(4) 1.0228(3) 0.0574(13) Uani 1 1 d . . . . .
H01P_1 H 0.680020 0.384643 0.990164 0.086 Uiso 1 1 calc R U . . .
H01Q_1 H 0.711482 0.483643 1.060073 0.086 Uiso 1 1 calc R U . . .
H01R_1 H 0.828579 0.444666 1.059481 0.086 Uiso 1 1 calc R U . . .
Si1_2 Si 0.27467(10) 0.20519(8) 0.67796(7) 0.0300(2) Uani 1 1 d . . . . .
N2_2 N 0.1499(3) 0.2429(2) 0.6112(2) 0.0293(6) Uani 1 1 d . . . . .
C3_2 C 0.0279(4) 0.1583(3) 0.5740(3) 0.0340(8) Uani 1 1 d . . . . .
H3_2 H -0.050351 0.164425 0.534223 0.041 Uiso 1 1 calc R U . . .
C4_2 C 0.0324(4) 0.0669(3) 0.6003(3) 0.0350(8) Uani 1 1 d . . . . .
H4_2 H -0.042871 0.002185 0.582120 0.042 Uiso 1 1 calc R U . . .
N5_2 N 0.1592(3) 0.0769(2) 0.6571(2) 0.0330(7) Uani 1 1 d . . . . .
C6_2 C 0.1747(4) -0.0085(3) 0.7034(3) 0.0350(8) Uani 1 1 d . . . . .
C7_2 C 0.1209(4) -0.0303(3) 0.7692(3) 0.0422(10) Uani 1 1 d . . . . .
C8_2 C 0.1401(5) -0.1109(4) 0.8157(3) 0.0493(11) Uani 1 1 d . . . . .
H8_2 H 0.104832 -0.126282 0.861121 0.059 Uiso 1 1 calc R U . . .
C9_2 C 0.2092(5) -0.1688(4) 0.7973(4) 0.0510(12) Uani 1 1 d . . . . .
C10_2 C 0.2594(5) -0.1461(3) 0.7310(3) 0.0493(11) Uani 1 1 d . . . . .
H10_2 H 0.305209 -0.187082 0.717398 0.059 Uiso 1 1 calc R U . . .
C11_2 C 0.2456(4) -0.0647(3) 0.6827(3) 0.0390(9) Uani 1 1 d . . . . .
C12_2 C 0.0476(5) 0.0325(4) 0.7932(3) 0.0494(11) Uani 1 1 d . . . . .
H01G_2 H 0.092661 0.107377 0.791380 0.074 Uiso 1 1 calc R U . . .
H01H_2 H 0.047157 0.024138 0.852452 0.074 Uiso 1 1 calc R U . . .
H01I_2 H -0.044673 0.006957 0.751309 0.074 Uiso 1 1 calc R U . . .
C13_2 C 0.2324(6) -0.2540(4) 0.8513(4) 0.0673(16) Uani 1 1 d . . . . .
H01U_2 H 0.180149 -0.265446 0.889805 0.101 Uiso 1 1 calc R U . . .
H01V_2 H 0.327677 -0.231381 0.887010 0.101 Uiso 1 1 calc R U . . .
H01W_2 H 0.204361 -0.320043 0.811873 0.101 Uiso 1 1 calc R U . . .
C14_2 C 0.3091(4) -0.0387(4) 0.6155(3) 0.0449(10) Uani 1 1 d . . . . .
H00A_2 H 0.321731 -0.100817 0.594151 0.067 Uiso 1 1 calc R U . . .
H00C_2 H 0.396077 0.019656 0.641791 0.067 Uiso 1 1 calc R U . . .
H00D_2 H 0.251234 -0.017718 0.566392 0.067 Uiso 1 1 calc R U . . .
C15_2 C 0.1610(4) 0.3461(3) 0.5898(3) 0.0331(8) Uani 1 1 d . . . . .
C16_2 C 0.1851(4) 0.3734(3) 0.5132(3) 0.0372(9) Uani 1 1 d . . . . .
C17_2 C 0.1955(4) 0.4738(4) 0.4941(3) 0.0435(10) Uani 1 1 d . . . . .
H17_2 H 0.212178 0.493244 0.442463 0.052 Uiso 1 1 calc R U . . .
C18_2 C 0.1822(4) 0.5462(3) 0.5478(3) 0.0434(10) Uani 1 1 d . . . . .
C19_2 C 0.1585(4) 0.5172(3) 0.6227(3) 0.0412(10) Uani 1 1 d . . . . .
H19_2 H 0.149304 0.566617 0.659970 0.049 Uiso 1 1 calc R U . . .
C20_2 C 0.1477(4) 0.4181(3) 0.6456(3) 0.0347(8) Uani 1 1 d . . . . .
C21_2 C 0.1946(6) 0.2951(4) 0.4509(3) 0.0504(11) Uani 1 1 d . . . . .
H01J_2 H 0.104416 0.246144 0.414633 0.076 Uiso 1 1 calc R U . . .
H01K_2 H 0.245450 0.255323 0.484491 0.076 Uiso 1 1 calc R U . . .
H01L_2 H 0.239982 0.332814 0.413092 0.076 Uiso 1 1 calc R U . . .
C22_2 C 0.1921(5) 0.6546(4) 0.5245(4) 0.0566(13) Uani 1 1 d . . . . .
H01M_2 H 0.152525 0.648962 0.460701 0.085 Uiso 1 1 calc R U . . .
H01N_2 H 0.286377 0.702076 0.545083 0.085 Uiso 1 1 calc R U . . .
H01O_2 H 0.143919 0.682775 0.552656 0.085 Uiso 1 1 calc R U . . .
C23_2 C 0.1166(5) 0.3892(4) 0.7261(3) 0.0462(10) Uani 1 1 d . . . . .
H00F_2 H 0.020687 0.347781 0.709303 0.069 Uiso 1 1 calc R U . . .
H00G_2 H 0.141021 0.453718 0.766325 0.069 Uiso 1 1 calc R U . . .
H00H_2 H 0.167672 0.347245 0.755221 0.069 Uiso 1 1 calc R U . . .
Ni1_3 Ni 0.48474(6) 0.29773(6) 0.67878(5) 0.0358(2) Uani 1 1 d . . . . .
C2_3 C 0.4973(5) 0.2381(6) 0.5894(4) 0.0699(17) Uani 1 1 d . . . . .
O3_3 O 0.5050(5) 0.1945(6) 0.5307(3) 0.114(2) Uani 1 1 d . . . . .
Ni1_4 Ni 0.43715(7) 0.26980(6) 0.81128(5) 0.0438(2) Uani 1 1 d . . . . .
C2_4 C 0.3994(6) 0.1834(6) 0.8850(4) 0.0756(19) Uani 1 1 d . . . . .
O3_4 O 0.3773(5) 0.1318(5) 0.9364(3) 0.112(2) Uani 1 1 d . . . . .
Ni1_5 Ni 0.47644(8) 0.43656(6) 0.77040(6) 0.0527(2) Uani 1 1 d . . . . .
C2_5 C 0.4765(6) 0.5583(5) 0.8012(6) 0.087(2) Uani 1 1 d . . . . .
O3_5 O 0.4747(6) 0.6413(4) 0.8195(4) 0.1000(17) Uani 1 1 d . . . . .
C1_6 C 0.5111(4) 0.4407(4) 0.6660(4) 0.0527(12) Uani 1 1 d . U . . .
O2_6 O 0.5397(4) 0.5021(3) 0.6186(3) 0.0653(10) Uani 1 1 d . U . . .
C1_7 C 0.4388(6) 0.3874(5) 0.8710(4) 0.0628(14) Uani 1 1 d . . . . .
O2_7 O 0.4215(6) 0.4151(4) 0.9322(4) 0.0979(17) Uani 1 1 d . . . . .

loop_
_atom_site_aniso_label
_atom_site_aniso_U_11
_atom_site_aniso_U_22
_atom_site_aniso_U_33
_atom_site_aniso_U_23
_atom_site_aniso_U_13
_atom_site_aniso_U_12
Si1_1 0.0261(5) 0.0284(5) 0.0446(6) 0.0089(4) 0.0035(4) 0.0096(4)
N2_1 0.0315(17) 0.0304(18) 0.056(2) 0.0087(15) 0.0013(15) 0.0132(14)
C3_1 0.030(2) 0.036(2) 0.087(4) 0.003(2) -0.015(2) 0.0120(19)
C4_1 0.035(2) 0.036(2) 0.085(4) -0.002(2) -0.018(2) 0.017(2)
N5_1 0.0340(19) 0.0312(18) 0.061(2) 0.0047(16) -0.0042(17) 0.0138(15)
C6_1 0.030(2) 0.032(2) 0.066(3) 0.000(2) -0.004(2) 0.0141(17)
C7_1 0.066(3) 0.036(3) 0.066(3) 0.011(2) 0.003(3) 0.023(2)
C8_1 0.062(3) 0.042(3) 0.075(4) 0.011(2) 0.005(3) 0.025(2)
C9_1 0.044(3) 0.043(3) 0.079(4) -0.001(3) -0.003(2) 0.022(2)
C10_1 0.043(3) 0.062(3) 0.091(4) 0.003(3) 0.016(3) 0.032(3)
C11_1 0.034(2) 0.048(3) 0.095(4) 0.008(3) 0.018(2) 0.023(2)
C12_1 0.190(9) 0.053(4) 0.061(4) 0.024(3) 0.035(5) 0.052(5)
C13_1 0.078(4) 0.068(4) 0.146(7) 0.029(4) 0.076(5) 0.038(3)
C14_1 0.081(4) 0.053(3) 0.096(5) -0.005(3) 0.005(4) 0.038(3)
C15_1 0.0223(17) 0.0290(19) 0.047(2) 0.0079(16) -0.0003(16) 0.0068(15)
C16_1 0.0256(18) 0.035(2) 0.047(2) 0.0081(17) 0.0093(17) 0.0091(16)
C17_1 0.0294(19) 0.032(2) 0.049(2) 0.0140(17) 0.0104(17) 0.0091(16)
C18_1 0.0310(19) 0.032(2) 0.047(2) 0.0106(17) 0.0082(17) 0.0127(16)
C19_1 0.036(2) 0.038(2) 0.039(2) 0.0087(17) 0.0092(17) 0.0123(17)
C20_1 0.033(2) 0.036(2) 0.039(2) 0.0125(17) 0.0038(17) 0.0075(17)
C21_1 0.038(2) 0.047(3) 0.062(3) 0.000(2) 0.022(2) 0.010(2)
C22_1 0.051(3) 0.039(2) 0.061(3) 0.011(2) 0.017(2) 0.022(2)
C23_1 0.062(3) 0.042(3) 0.047(3) 0.017(2) 0.008(2) 0.005(2)
Si1_2 0.0227(5) 0.0266(5) 0.0388(5) 0.0105(4) 0.0078(4) 0.0095(4)
N2_2 0.0240(14) 0.0246(15) 0.0383(16) 0.0087(12) 0.0096(13) 0.0091(12)
C3_2 0.0277(18) 0.033(2) 0.039(2) 0.0054(16) 0.0073(16) 0.0131(16)
C4_2 0.0241(18) 0.0294(19) 0.044(2) 0.0048(16) 0.0058(16) 0.0076(15)
N5_2 0.0271(15) 0.0269(16) 0.0437(18) 0.0106(13) 0.0101(13) 0.0107(13)
C6_2 0.0274(18) 0.0235(18) 0.047(2) 0.0112(16) 0.0059(16) 0.0078(14)
C7_2 0.032(2) 0.038(2) 0.054(3) 0.0166(19) 0.0136(18) 0.0099(17)
C8_2 0.041(2) 0.039(2) 0.064(3) 0.025(2) 0.016(2) 0.0094(19)
C9_2 0.044(2) 0.032(2) 0.065(3) 0.019(2) 0.008(2) 0.0100(19)
C10_2 0.046(3) 0.029(2) 0.066(3) 0.010(2) 0.007(2) 0.0183(19)
C11_2 0.032(2) 0.0256(19) 0.051(2) 0.0074(17) 0.0060(17) 0.0092(16)
C12_2 0.046(3) 0.054(3) 0.061(3) 0.027(2) 0.029(2) 0.023(2)
C13_2 0.067(4) 0.043(3) 0.083(4) 0.031(3) 0.013(3) 0.021(3)
C14_2 0.038(2) 0.038(2) 0.056(3) 0.0014(19) 0.010(2) 0.0178(19)
C15_2 0.0293(18) 0.0290(19) 0.041(2) 0.0107(16) 0.0083(16) 0.0144(15)
C16_2 0.037(2) 0.037(2) 0.042(2) 0.0129(17) 0.0137(17) 0.0189(17)
C17_2 0.041(2) 0.043(2) 0.049(2) 0.021(2) 0.0144(19) 0.0198(19)
C18_2 0.032(2) 0.031(2) 0.058(3) 0.0116(19) 0.0029(19) 0.0124(17)
C19_2 0.035(2) 0.030(2) 0.055(3) 0.0034(18) 0.0073(18) 0.0153(17)
C20_2 0.0271(18) 0.035(2) 0.043(2) 0.0051(16) 0.0088(16) 0.0155(16)
C21_2 0.070(3) 0.054(3) 0.046(3) 0.021(2) 0.028(2) 0.038(3)
C22_2 0.050(3) 0.033(2) 0.074(3) 0.019(2) 0.005(2) 0.016(2)
C23_2 0.045(2) 0.049(3) 0.053(3) 0.008(2) 0.022(2) 0.022(2)
Ni1_3 0.0249(3) 0.0382(4) 0.0423(4) 0.0153(3) 0.0100(3) 0.0105(3)
C2_3 0.038(3) 0.103(5) 0.057(3) 0.000(3) 0.016(2) 0.015(3)
O3_3 0.074(3) 0.174(6) 0.081(3) -0.037(4) 0.034(3) 0.030(4)
Ni1_4 0.0289(4) 0.0509(5) 0.0405(4) 0.0051(3) 0.0081(3) 0.0062(3)
C2_4 0.044(3) 0.101(5) 0.054(3) 0.024(3) 0.004(2) 0.005(3)
O3_4 0.079(3) 0.149(5) 0.073(3) 0.069(3) 0.018(2) 0.004(3)
Ni1_5 0.0422(5) 0.0358(4) 0.0783(6) 0.0117(4) 0.0204(4) 0.0135(3)
C2_5 0.046(3) 0.059(4) 0.138(6) -0.029(4) 0.017(4) 0.020(3)
O3_5 0.100(4) 0.047(3) 0.161(5) 0.004(3) 0.055(4) 0.030(2)
C1_6 0.028(2) 0.035(2) 0.078(3) 0.015(2) -0.002(2) 0.0112(18)
O2_6 0.058(2) 0.052(2) 0.082(3) 0.0355(19) 0.0224(19) 0.0155(17)
C1_7 0.052(3) 0.057(3) 0.071(4) -0.004(3) 0.027(3) 0.007(2)
O2_7 0.102(4) 0.089(3) 0.104(4) -0.013(3) 0.064(3) 0.013(3)

loop_
_atom_type_symbol
_atom_type_description
_atom_type_scat_dispersion_real
_atom_type_scat_dispersion_imag
_atom_type_scat_source
C C 0.0181 0.0091 'International Tables Vol C Tables 4.2.6.8 and 6.1.1.4'
H H 0.0000 0.0000 'International Tables Vol C Tables 4.2.6.8 and 6.1.1.4'
N N 0.0311 0.0180 'International Tables Vol C Tables 4.2.6.8 and 6.1.1.4'
O O 0.0492 0.0322 'International Tables Vol C Tables 4.2.6.8 and 6.1.1.4'
Si Si 0.2541 0.3302 'International Tables Vol C Tables 4.2.6.8 and 6.1.1.4'
Ni Ni -3.0029 0.5091 'International Tables Vol C Tables 4.2.6.8 and 6.1.1.4'

loop_
_geom_angle_atom_site_label_1
_geom_angle_atom_site_label_2
_geom_angle_atom_site_label_3
_geom_angle
_geom_angle_site_symmetry_1
_geom_angle_site_symmetry_3
_geom_angle_publ_flag
N2_1 Si1_1 N5_1 89.22(17) . . ?
N2_1 Si1_1 Ni1_3 123.82(13) . . ?
N5_1 Si1_1 Ni1_3 131.35(15) . . ?
N2_1 Si1_1 Ni1_4 119.01(14) . . ?
N5_1 Si1_1 Ni1_4 133.56(15) . . ?
Ni1_3 Si1_1 Ni1_4 64.19(4) . . ?
C3_1 N2_1 C15_1 119.7(4) . . ?
C3_1 N2_1 Si1_1 112.7(3) . . ?
C15_1 N2_1 Si1_1 127.7(3) . . ?
C4_1 C3_1 N2_1 112.5(4) . . ?
C4_1 C3_1 H01S_1 123.7 . . ?
N2_1 C3_1 H01S_1 123.7 . . ?
C3_1 C4_1 N5_1 113.7(4) . . ?
C3_1 C4_1 H01T_1 123.1 . . ?
N5_1 C4_1 H01T_1 123.1 . . ?
C4_1 N5_1 C6_1 117.9(4) . . ?
C4_1 N5_1 Si1_1 111.8(3) . . ?
C6_1 N5_1 Si1_1 130.2(3) . . ?
C7_1 C6_1 C11_1 121.9(5) . . ?
C7_1 C6_1 N5_1 120.9(5) . . ?
C11_1 C6_1 N5_1 117.1(5) . . ?
C6_1 C7_1 C8_1 117.6(6) . . ?
C6_1 C7_1 C12_1 122.5(5) . . ?
C8_1 C7_1 C12_1 119.9(5) . . ?
C9_1 C8_1 C7_1 121.0(6) . . ?
C9_1 C8_1 H8_1 119.5 . . ?
C7_1 C8_1 H8_1 119.5 . . ?
C10_1 C9_1 C8_1 120.1(5) . . ?
C10_1 C9_1 C14_1 120.5(6) . . ?
C8_1 C9_1 C14_1 119.3(6) . . ?
C9_1 C10_1 C11_1 121.6(6) . . ?
C9_1 C10_1 H01X_1 119.2 . . ?
C11_1 C10_1 H01X_1 119.2 . . ?
C10_1 C11_1 C6_1 117.9(5) . . ?
C10_1 C11_1 C13_1 119.2(6) . . ?
C6_1 C11_1 C13_1 122.8(5) . . ?
C7_1 C12_1 H014_1 109.5 . . ?
C7_1 C12_1 H015_1 109.5 . . ?
H014_1 C12_1 H015_1 109.5 . . ?
C7_1 C12_1 H016_1 109.5 . . ?
H014_1 C12_1 H016_1 109.5 . . ?
H015_1 C12_1 H016_1 109.5 . . ?
C11_1 C13_1 H011_1 109.5 . . ?
C11_1 C13_1 H012_1 109.5 . . ?
H011_1 C13_1 H012_1 109.5 . . ?
C11_1 C13_1 H013_1 109.5 . . ?
H011_1 C13_1 H013_1 109.5 . . ?
H012_1 C13_1 H013_1 109.5 . . ?
C9_1 C14_1 H01Y_1 109.5 . . ?
C9_1 C14_1 H01Z_1 109.5 . . ?
H01Y_1 C14_1 H01Z_1 109.5 . . ?
C9_1 C14_1 H010_1 109.5 . . ?
H01Y_1 C14_1 H010_1 109.5 . . ?
H01Z_1 C14_1 H010_1 109.5 . . ?
C20_1 C15_1 C16_1 120.9(4) . . ?
C20_1 C15_1 N2_1 120.3(4) . . ?
C16_1 C15_1 N2_1 118.9(4) . . ?
C17_1 C16_1 C15_1 118.3(4) . . ?
C17_1 C16_1 C21_1 120.8(4) . . ?
C15_1 C16_1 C21_1 120.9(4) . . ?
C16_1 C17_1 C18_1 121.9(4) . . ?
C16_1 C17_1 H17_1 119.0 . . ?
C18_1 C17_1 H17_1 119.0 . . ?
C19_1 C18_1 C17_1 118.2(4) . . ?
C19_1 C18_1 C22_1 121.1(4) . . ?
C17_1 C18_1 C22_1 120.7(4) . . ?
C18_1 C19_1 C20_1 122.1(4) . . ?
C18_1 C19_1 H19_1 118.9 . . ?
C20_1 C19_1 H19_1 118.9 . . ?
C15_1 C20_1 C19_1 118.6(4) . . ?
C15_1 C20_1 C23_1 120.8(4) . . ?
C19_1 C20_1 C23_1 120.5(4) . . ?
C16_1 C21_1 H01D_1 109.5 . . ?
C16_1 C21_1 H01E_1 109.5 . . ?
H01D_1 C21_1 H01E_1 109.5 . . ?
C16_1 C21_1 H01F_1 109.5 . . ?
H01D_1 C21_1 H01F_1 109.5 . . ?
H01E_1 C21_1 H01F_1 109.5 . . ?
C18_1 C22_1 H01A_1 109.5 . . ?
C18_1 C22_1 H01B_1 109.5 . . ?
H01A_1 C22_1 H01B_1 109.5 . . ?
C18_1 C22_1 H01C_1 109.5 . . ?
H01A_1 C22_1 H01C_1 109.5 . . ?
H01B_1 C22_1 H01C_1 109.5 . . ?
C20_1 C23_1 H01P_1 109.5 . . ?
C20_1 C23_1 H01Q_1 109.5 . . ?
H01P_1 C23_1 H01Q_1 109.5 . . ?
C20_1 C23_1 H01R_1 109.5 . . ?
H01P_1 C23_1 H01R_1 109.5 . . ?
H01Q_1 C23_1 H01R_1 109.5 . . ?
N5_2 Si1_2 N2_2 89.26(15) . . ?
N5_2 Si1_2 Ni1_4 119.82(12) . . ?
N2_2 Si1_2 Ni1_4 135.56(12) . . ?
N5_2 Si1_2 Ni1_3 140.85(12) . . ?
N2_2 Si1_2 Ni1_3 115.00(11) . . ?
Ni1_4 Si1_2 Ni1_3 64.04(4) . . ?
C3_2 N2_2 C15_2 119.6(3) . . ?
C3_2 N2_2 Si1_2 112.4(2) . . ?
C15_2 N2_2 Si1_2 127.9(3) . . ?
C4_2 C3_2 N2_2 112.9(3) . . ?
C4_2 C3_2 H3_2 123.5 . . ?
N2_2 C3_2 H3_2 123.5 . . ?
C3_2 C4_2 N5_2 113.1(3) . . ?
C3_2 C4_2 H4_2 123.4 . . ?
N5_2 C4_2 H4_2 123.4 . . ?
C4_2 N5_2 C6_2 119.5(3) . . ?
C4_2 N5_2 Si1_2 112.2(3) . . ?
C6_2 N5_2 Si1_2 127.1(3) . . ?
C7_2 C6_2 C11_2 122.3(4) . . ?
C7_2 C6_2 N5_2 118.6(4) . . ?
C11_2 C6_2 N5_2 119.1(4) . . ?
C6_2 C7_2 C8_2 118.3(4) . . ?
C6_2 C7_2 C12_2 122.1(4) . . ?
C8_2 C7_2 C12_2 119.6(4) . . ?
C9_2 C8_2 C7_2 121.5(5) . . ?
C9_2 C8_2 H8_2 119.2 . . ?
C7_2 C8_2 H8_2 119.2 . . ?
C8_2 C9_2 C10_2 118.7(4) . . ?
C8_2 C9_2 C13_2 120.3(5) . . ?
C10_2 C9_2 C13_2 121.0(5) . . ?
C9_2 C10_2 C11_2 122.6(4) . . ?
C9_2 C10_2 H10_2 118.7 . . ?
C11_2 C10_2 H10_2 118.7 . . ?
C6_2 C11_2 C10_2 116.6(4) . . ?
C6_2 C11_2 C14_2 122.7(4) . . ?
C10_2 C11_2 C14_2 120.6(4) . . ?
C7_2 C12_2 H01G_2 109.5 . . ?
C7_2 C12_2 H01H_2 109.5 . . ?
H01G_2 C12_2 H01H_2 109.5 . . ?
C7_2 C12_2 H01I_2 109.5 . . ?
H01G_2 C12_2 H01I_2 109.5 . . ?
H01H_2 C12_2 H01I_2 109.5 . . ?
C9_2 C13_2 H01U_2 109.5 . . ?
C9_2 C13_2 H01V_2 109.5 . . ?
H01U_2 C13_2 H01V_2 109.5 . . ?
C9_2 C13_2 H01W_2 109.5 . . ?
H01U_2 C13_2 H01W_2 109.5 . . ?
H01V_2 C13_2 H01W_2 109.5 . . ?
C11_2 C14_2 H00A_2 109.5 . . ?
C11_2 C14_2 H00C_2 109.5 . . ?
H00A_2 C14_2 H00C_2 109.5 . . ?
C11_2 C14_2 H00D_2 109.5 . . ?
H00A_2 C14_2 H00D_2 109.5 . . ?
H00C_2 C14_2 H00D_2 109.5 . . ?
C20_2 C15_2 C16_2 120.7(4) . . ?
C20_2 C15_2 N2_2 119.6(4) . . ?
C16_2 C15_2 N2_2 119.6(4) . . ?
C17_2 C16_2 C15_2 118.4(4) . . ?
C17_2 C16_2 C21_2 120.4(4) . . ?
C15_2 C16_2 C21_2 121.2(4) . . ?
C18_2 C17_2 C16_2 122.1(4) . . ?
C18_2 C17_2 H17_2 119.0 . . ?
C16_2 C17_2 H17_2 119.0 . . ?
C17_2 C18_2 C19_2 118.4(4) . . ?
C17_2 C18_2 C22_2 120.8(5) . . ?
C19_2 C18_2 C22_2 120.8(5) . . ?
C18_2 C19_2 C20_2 122.3(4) . . ?
C18_2 C19_2 H19_2 118.8 . . ?
C20_2 C19_2 H19_2 118.8 . . ?
C19_2 C20_2 C15_2 118.1(4) . . ?
C19_2 C20_2 C23_2 120.1(4) . . ?
C15_2 C20_2 C23_2 121.7(4) . . ?
C16_2 C21_2 H01J_2 109.5 . . ?
C16_2 C21_2 H01K_2 109.5 . . ?
H01J_2 C21_2 H01K_2 109.5 . . ?
C16_2 C21_2 H01L_2 109.5 . . ?
H01J_2 C21_2 H01L_2 109.5 . . ?
H01K_2 C21_2 H01L_2 109.5 . . ?
C18_2 C22_2 H01M_2 109.5 . . ?
C18_2 C22_2 H01N_2 109.5 . . ?
H01M_2 C22_2 H01N_2 109.5 . . ?
C18_2 C22_2 H01O_2 109.5 . . ?
H01M_2 C22_2 H01O_2 109.5 . . ?
H01N_2 C22_2 H01O_2 109.5 . . ?
C20_2 C23_2 H00F_2 109.5 . . ?
C20_2 C23_2 H00G_2 109.5 . . ?
H00F_2 C23_2 H00G_2 109.5 . . ?
C20_2 C23_2 H00H_2 109.5 . . ?
H00F_2 C23_2 H00H_2 109.5 . . ?
H00G_2 C23_2 H00H_2 109.5 . . ?
C2_3 Ni1_3 C1_6 108.1(3) . . ?
C2_3 Ni1_3 Si1_1 108.6(2) . . ?
C1_6 Ni1_3 Si1_1 113.25(15) . . ?
C2_3 Ni1_3 Si1_2 106.2(2) . . ?
C1_6 Ni1_3 Si1_2 111.84(15) . . ?
Si1_1 Ni1_3 Si1_2 108.57(5) . . ?
C2_3 Ni1_3 Ni1_4 144.7(2) . . ?
C1_6 Ni1_3 Ni1_4 107.07(19) . . ?
Si1_1 Ni1_3 Ni1_4 58.22(4) . . ?
Si1_2 Ni1_3 Ni1_4 57.30(3) . . ?
C2_3 Ni1_3 Ni1_5 157.5(3) . . ?
C1_6 Ni1_3 Ni1_5 49.44(19) . . ?
Si1_1 Ni1_3 Ni1_5 85.98(4) . . ?
Si1_2 Ni1_3 Ni1_5 84.24(4) . . ?
Ni1_4 Ni1_3 Ni1_5 57.63(3) . . ?
O3_3 C2_3 Ni1_3 177.3(7) . . ?
C2_4 Ni1_4 C1_7 96.7(3) . . ?
C2_4 Ni1_4 Si1_2 109.0(2) . . ?
C1_7 Ni1_4 Si1_2 115.8(2) . . ?
C2_4 Ni1_4 Si1_1 109.2(2) . . ?
C1_7 Ni1_4 Si1_1 115.96(18) . . ?
Si1_2 Ni1_4 Si1_1 109.19(5) . . ?
C2_4 Ni1_4 Ni1_5 149.8(3) . . ?
C1_7 Ni1_4 Ni1_5 53.1(2) . . ?
Si1_2 Ni1_4 Ni1_5 87.22(4) . . ?
Si1_1 Ni1_4 Ni1_5 87.90(4) . . ?
C2_4 Ni1_4 Ni1_3 148.7(3) . . ?
C1_7 Ni1_4 Ni1_3 114.6(2) . . ?
Si1_2 Ni1_4 Ni1_3 58.65(4) . . ?
Si1_1 Ni1_4 Ni1_3 57.59(4) . . ?
Ni1_5 Ni1_4 Ni1_3 61.52(3) . . ?
O3_4 C2_4 Ni1_4 176.4(7) . . ?
C2_5 Ni1_5 C1_6 107.4(3) . . ?
C2_5 Ni1_5 C1_7 90.9(4) . . ?
C1_6 Ni1_5 C1_7 161.7(2) . . ?
C2_5 Ni1_5 Ni1_4 141.1(3) . . ?
C1_6 Ni1_5 Ni1_4 111.39(15) . . ?
C1_7 Ni1_5 Ni1_4 50.33(18) . . ?
C2_5 Ni1_5 Ni1_3 157.8(3) . . ?
C1_6 Ni1_5 Ni1_3 50.54(14) . . ?
C1_7 Ni1_5 Ni1_3 111.17(18) . . ?
Ni1_4 Ni1_5 Ni1_3 60.85(3) . . ?
O3_5 C2_5 Ni1_5 177.9(8) . . ?
O2_6 C1_6 Ni1_5 139.7(4) . . ?
O2_6 C1_6 Ni1_3 140.2(5) . . ?
Ni1_5 C1_6 Ni1_3 80.0(2) . . ?
O2_7 C1_7 Ni1_4 141.9(6) . . ?
O2_7 C1_7 Ni1_5 141.4(6) . . ?
Ni1_4 C1_7 Ni1_5 76.6(2) . . ?

loop_
_geom_bond_atom_site_label_1
_geom_bond_atom_site_label_2
_geom_bond_distance
_geom_bond_site_symmetry_2
_geom_bond_publ_flag
Si1_1 N2_1 1.735(4) . ?
Si1_1 N5_1 1.735(4) . ?
Si1_1 Ni1_3 2.2581(12) . ?
Si1_1 Ni1_4 2.2739(14) . ?
N2_1 C3_1 1.386(5) . ?
N2_1 C15_1 1.432(5) . ?
C3_1 C4_1 1.347(7) . ?
C3_1 H01S_1 0.9500 . ?
C4_1 N5_1 1.389(6) . ?
C4_1 H01T_1 0.9500 . ?
N5_1 C6_1 1.437(6) . ?
C6_1 C7_1 1.372(8) . ?
C6_1 C11_1 1.410(8) . ?
C7_1 C8_1 1.427(7) . ?
C7_1 C12_1 1.482(10) . ?
C8_1 C9_1 1.366(9) . ?
C8_1 H8_1 0.9500 . ?
C9_1 C10_1 1.366(9) . ?
C9_1 C14_1 1.538(7) . ?
C10_1 C11_1 1.389(8) . ?
C10_1 H01X_1 0.9500 . ?
C11_1 C13_1 1.517(8) . ?
C12_1 H014_1 0.9800 . ?
C12_1 H015_1 0.9800 . ?
C12_1 H016_1 0.9800 . ?
C13_1 H011_1 0.9800 . ?
C13_1 H012_1 0.9800 . ?
C13_1 H013_1 0.9800 . ?
C14_1 H01Y_1 0.9800 . ?
C14_1 H01Z_1 0.9800 . ?
C14_1 H010_1 0.9800 . ?
C15_1 C20_1 1.385(6) . ?
C15_1 C16_1 1.411(6) . ?
C16_1 C17_1 1.382(6) . ?
C16_1 C21_1 1.503(6) . ?
C17_1 C18_1 1.391(6) . ?
C17_1 H17_1 0.9500 . ?
C18_1 C19_1 1.379(6) . ?
C18_1 C22_1 1.505(6) . ?
C19_1 C20_1 1.389(6) . ?
C19_1 H19_1 0.9500 . ?
C20_1 C23_1 1.514(6) . ?
C21_1 H01D_1 0.9800 . ?
C21_1 H01E_1 0.9800 . ?
C21_1 H01F_1 0.9800 . ?
C22_1 H01A_1 0.9800 . ?
C22_1 H01B_1 0.9800 . ?
C22_1 H01C_1 0.9800 . ?
C23_1 H01P_1 0.9800 . ?
C23_1 H01Q_1 0.9800 . ?
C23_1 H01R_1 0.9800 . ?
Si1_2 N5_2 1.733(3) . ?
Si1_2 N2_2 1.734(3) . ?
Si1_2 Ni1_4 2.2540(12) . ?
Si1_2 Ni1_3 2.2874(12) . ?
N2_2 C3_2 1.393(5) . ?
N2_2 C15_2 1.435(5) . ?
C3_2 C4_2 1.344(6) . ?
C3_2 H3_2 0.9500 . ?
C4_2 N5_2 1.397(5) . ?
C4_2 H4_2 0.9500 . ?
N5_2 C6_2 1.441(5) . ?
C6_2 C7_2 1.393(6) . ?
C6_2 C11_2 1.395(6) . ?
C7_2 C8_2 1.396(6) . ?
C7_2 C12_2 1.507(6) . ?
C8_2 C9_2 1.378(7) . ?
C8_2 H8_2 0.9500 . ?
C9_2 C10_2 1.379(8) . ?
C9_2 C13_2 1.527(6) . ?
C10_2 C11_2 1.407(6) . ?
C10_2 H10_2 0.9500 . ?
C11_2 C14_2 1.490(7) . ?
C12_2 H01G_2 0.9800 . ?
C12_2 H01H_2 0.9800 . ?
C12_2 H01I_2 0.9800 . ?
C13_2 H01U_2 0.9800 . ?
C13_2 H01V_2 0.9800 . ?
C13_2 H01W_2 0.9800 . ?
C14_2 H00A_2 0.9800 . ?
C14_2 H00C_2 0.9800 . ?
C14_2 H00D_2 0.9800 . ?
C15_2 C20_2 1.399(6) . ?
C15_2 C16_2 1.401(6) . ?
C16_2 C17_2 1.390(6) . ?
C16_2 C21_2 1.507(6) . ?
C17_2 C18_2 1.378(7) . ?
C17_2 H17_2 0.9500 . ?
C18_2 C19_2 1.378(7) . ?
C18_2 C22_2 1.516(6) . ?
C19_2 C20_2 1.390(6) . ?
C19_2 H19_2 0.9500 . ?
C20_2 C23_2 1.501(6) . ?
C21_2 H01J_2 0.9800 . ?
C21_2 H01K_2 0.9800 . ?
C21_2 H01L_2 0.9800 . ?
C22_2 H01M_2 0.9800 . ?
C22_2 H01N_2 0.9800 . ?
C22_2 H01O_2 0.9800 . ?
C23_2 H00F_2 0.9800 . ?
C23_2 H00G_2 0.9800 . ?
C23_2 H00H_2 0.9800 . ?
Ni1_3 C2_3 1.719(6) . ?
Ni1_3 C1_6 1.900(5) . ?
Ni1_3 Ni1_4 2.4081(10) . ?
Ni1_3 Ni1_5 2.4237(12) . ?
C2_3 O3_3 1.155(7) . ?
Ni1_4 C2_4 1.763(6) . ?
Ni1_4 C1_7 1.843(6) . ?
Ni1_4 Ni1_5 2.3290(11) . ?
C2_4 O3_4 1.148(7) . ?
Ni1_5 C2_5 1.721(6) . ?
Ni1_5 C1_6 1.870(6) . ?
Ni1_5 C1_7 1.915(6) . ?
C2_5 O3_5 1.172(7) . ?
C1_6 O2_6 1.195(6) . ?
C1_7 O2_7 1.155(7) . ?
